data_4035411
loop_
_publ_author_name
'Chizhova, Maria'
'Khoroshilova, Olesya'
'Dar'in, Dmitry'
'Krasavin, Mikhail'

_publ_section_title
;
 Unusually Reactive Cyclic Anhydride Expands the Scope of the
 Castagnoli-Cushman Reaction.
;
_journal_issue 20
_journal_name_full 'The Journal of organic chemistry'
_journal_page_first 12722
_journal_page_last 12733
_journal_paper_doi 10.1021/acs.joc.8b02164
_journal_volume 83
_journal_year 2018
_chemical_formula_moiety 'C20 H15 Cl N2 O3'
_chemical_formula_sum 'C20 H15 Cl N2 O3'
_chemical_formula_weight 366.79
_space_group_crystal_system monoclinic
_space_group_IT_number 14
_space_group_name_Hall '-P 2ybc'
_space_group_name_H-M_alt 'P 1 21/c 1'
_atom_sites_solution_hydrogens geom
_atom_sites_solution_primary dual
_audit_creation_date 2018-07-19
_audit_creation_method
;
Olex2 1.2
(compiled 2018.05.29 svn.r3508 for OlexSys, GUI svn.r5506)
;
_cell_angle_alpha 90
_cell_angle_beta 105.9237(17)
_cell_angle_gamma 90
_cell_formula_units_Z 4
_cell_length_a 18.6801(3)
_cell_length_b 8.66090(13)
_cell_length_c 10.87942(17)
_cell_measurement_reflns_used 10770
_cell_measurement_temperature 100(2)
_cell_measurement_theta_max 71.5860
_cell_measurement_theta_min 2.4650
_cell_volume 1692.60(5)
_computing_cell_refinement 'CrysAlisPro 1.171.39.35a (Rigaku OD, 2017)'
_computing_data_collection 'CrysAlisPro 1.171.39.35a (Rigaku OD, 2017)'
_computing_data_reduction 'CrysAlisPro 1.171.39.35a (Rigaku OD, 2017)'
_computing_molecular_graphics 'Olex2 (Dolomanov et al., 2009)'
_computing_publication_material 'Olex2 (Dolomanov et al., 2009)'
_computing_structure_refinement 'ShelXL (Sheldrick, 2015)'
_computing_structure_solution 'ShelXT (Sheldrick, 2015)'
_diffrn_ambient_temperature 100(2)
_diffrn_detector 'CCD plate'
_diffrn_detector_type HyPix3000
_diffrn_measured_fraction_theta_full 0.997
_diffrn_measured_fraction_theta_max 0.993
_diffrn_measurement_details
;
List of Runs (angles in degrees, time in seconds):

  # Type    Start    End  Width  t~exp~   \w     \q     \k     \f   Frames
--------------------------------------------------------------------------
  1  \w     -3.00  24.00   0.50    0.30    --  -41.22  79.00  12.00   54
  2  \w    -33.00  -6.00   0.50    0.30    --  -41.22  79.00  12.00   54
  3  \w     31.00  71.00   0.50    0.30    --   41.22 -93.00 150.00   80
  4  \w     27.00  57.00   0.50    0.30    --   41.22 -53.00  14.00   60
  5  \w    -22.00   7.00   0.50    0.30    --   41.22 -93.00 150.00   58
  6  \w      9.00  36.00   0.50    0.30    --   41.22 -79.00-111.00   54
  7  \w    -23.00   6.00   0.50    0.30    --   41.22 -79.00-111.00   58
  8  \w    119.00 156.00   0.50    1.22    --  100.29  53.00 159.00   74
  9  \w     85.00 156.00   0.50    1.22    --  100.29  79.00  12.00  142
 10  \w     61.00  99.00   0.50    1.22    --  100.29 -79.00-111.00   76
 11  \w     41.00 128.00   0.50    1.22    --  100.29 -93.00 150.00  174
 12  \w     78.00 118.00   0.50    1.22    --  100.29 -53.00  14.00   80
 13  \w     38.00  64.00   0.50    1.22    --  100.29 -53.00  14.00   52
 14  \w    -52.00 -27.00   0.50    0.30    --  -41.22 -53.00  14.00   50
 15  \w     -8.00  21.00   0.50    0.30    --  -41.22  93.00 -97.00   58
 16  \w    -52.00 -25.00   0.50    0.30    --  -41.22  53.00 159.00   54
 17  \w     44.00  87.00   0.50    0.30    --   41.22  43.00 120.00   86
 18  \w     47.00 105.00   0.50    0.30    --   41.22  32.00-150.00  116
 19  \w     40.00  65.00   0.50    0.30    --   41.22  53.00 159.00   50
 20  \w     93.00 147.00   0.50    1.22    --  100.29  25.00 150.00  108
 21  \w    121.00 148.00   0.50    1.22    --  100.29  96.00  30.00   54
 22  \w     41.00 107.00   0.50    1.22    --  100.29 -42.00-120.00  132
 23  \w     89.00 114.00   0.50    1.22    --  100.29  96.00  30.00   50
 24  \w    104.00 157.00   0.50    1.22    --  100.29  25.00  90.00  106
 25  \w     88.00 113.00   0.50    1.22    --  100.29  42.00 -60.00   50
 26  \w    124.00 150.00   0.50    1.22    --  100.29 117.00-150.00   52
 27  \w     -7.00  20.00   0.50    0.30    --   41.22 -11.00 150.00   54
 28  \w     40.00  65.00   0.50    0.30    --   41.22 -11.00 150.00   50
 29  \w    132.00 157.00   0.50    1.22    --  100.29  68.00  90.00   50
 30  \w     89.00 124.00   0.50    1.22    --  100.29  50.00-150.00   70
 31  \w     82.00 110.00   0.50    1.22    --  100.29  68.00  60.00   56
 32  \w    131.00 157.00   0.50    1.22    --  100.29  68.00  60.00   52
 33  \w     54.00 109.00   0.50    1.22    --  100.29 -96.00-120.00  110
 34  \w     37.00  89.00   0.50    1.22    --  100.29 -25.00 -90.00  104
 35  \w    127.00 154.00   0.50    1.22    --  100.29  50.00-150.00   54
 36  \w    100.00 127.00   0.50    1.22    --  100.29  50.00 120.00   54
 37  \w    132.00 157.00   0.50    1.22    --  100.29  50.00 120.00   50
 38  \w    107.00 134.00   0.50    1.22    --  100.29  25.00 -90.00   54
 39  \w     80.00 114.00   0.50    1.22    --  100.29  68.00  90.00   68
 40  \w     36.00  62.00   0.50    1.22    --  100.29 -79.00-111.00   52
 41  \w    -66.00  -7.00   0.50    0.30    --  -41.22  77.00   0.00  118
 42  \w    -19.00  10.00   0.50    0.30    --   41.22 -54.00 -90.00   58
 43  \w     17.00  46.00   0.50    0.30    --   41.22 -54.00 -90.00   58
 44  \w     55.00 107.00   0.50    0.30    --   41.22  32.00  60.00  104
 45  \w     52.00  79.00   0.50    1.22    --  100.29 -87.00 -30.00   54
 46  \w     35.00  62.00   0.50    1.22    --  100.29   0.00-180.00   54
 47  \w     94.00 119.00   0.50    1.22    --  100.29 -59.00 -30.00   50
 48  \w    116.00 143.00   0.50    1.22    --  100.29   0.00-180.00   54
 49  \w     44.00  72.00   0.50    1.22    --  100.29 -59.00 -30.00   56
 50  \w     96.00 124.00   0.50    1.22    --  100.29 -79.00-111.00   56
 51  \w      0.00  25.00   0.50    0.30    --  -41.22  32.00 150.00   50
 52  \w    -49.00 -22.00   0.50    0.30    --  -41.22  32.00 150.00   54
 53  \w     65.00 107.00   0.50    0.30    --   41.22  32.00 150.00   84
 54  \w    -21.00  17.00   0.50    0.30    --   41.22 -54.00-180.00   76
 55  \w    -11.00  18.00   0.50    0.30    --   41.22 -54.00  30.00   58
 56  \w     32.00  65.00   0.50    0.30    --   41.22  21.00   0.00   66
 57  \w     34.00  59.00   0.50    0.30    --   41.22 -54.00-180.00   50
 58  \w    -15.00  12.00   0.50    0.30    --   41.22 -32.00 -60.00   54
 59  \w     67.00 111.00   0.50    0.30    --   41.22  21.00   0.00   88
 60  \w     99.00 156.00   0.50    1.22    --  100.29  17.00 -30.00  114
 61  \w    132.00 157.00   0.50    1.22    --  100.29  68.00   0.00   50
 62  \w     85.00 114.00   0.50    1.22    --  100.29  68.00   0.00   58
 63  \w     80.00 107.00   0.50    1.22    --  100.29  68.00 120.00   54
 64  \w     83.00 110.00   0.50    1.22    --  100.29  59.00   0.00   54
 65  \w    127.00 154.00   0.50    1.22    --  100.29  77.00 -30.00   54
 66  \w     77.00 104.00   0.50    1.22    --  100.29 -50.00 120.00   54
 67  \w     84.00 109.00   0.50    1.22    --  100.29 -96.00 -60.00   50
 68  \w     34.00  69.00   0.50    1.22    --  100.29 -17.00  30.00   70
 69  \w     81.00 119.00   0.50    1.22    --  100.29  68.00  30.00   76
 70  \w     86.00 121.00   0.50    1.22    --  100.29  77.00 -30.00   70
 71  \w     89.00 114.00   0.50    1.22    --  100.29 -17.00  30.00   50
 72  \w    131.00 157.00   0.50    1.22    --  100.29  50.00  90.00   52
 73  \w     86.00 113.00   0.50    1.22    --  100.29  50.00  90.00   54
 74  \w     85.00 110.00   0.50    1.22    --  100.29  50.00 120.00   50
 75  \w     83.00 110.00   0.50    1.22    --  100.29-117.00-120.00   54
 76  \w     52.00  60.50   0.50    1.22    --  100.29 -33.00-180.00   17
;
_diffrn_measurement_device 'four-circle diffractometer'
_diffrn_measurement_device_type 'SuperNova, Single source at offset/far, HyPix3000'
_diffrn_measurement_method '\w scans'
_diffrn_orient_matrix_type 'CrysAlisPro convention (1999,Acta A55,543-557)'
_diffrn_orient_matrix_UB_11 -0.0491013000
_diffrn_orient_matrix_UB_12 -0.0055458000
_diffrn_orient_matrix_UB_13 0.0928443000
_diffrn_orient_matrix_UB_21 0.0547075000
_diffrn_orient_matrix_UB_22 -0.1145549000
_diffrn_orient_matrix_UB_23 0.0855338000
_diffrn_orient_matrix_UB_31 0.0441507000
_diffrn_orient_matrix_UB_32 0.1359881000
_diffrn_orient_matrix_UB_33 0.0758526000
_diffrn_radiation_monochromator mirror
_diffrn_radiation_probe x-ray
_diffrn_radiation_type CuK\a
_diffrn_radiation_wavelength 1.54184
_diffrn_reflns_av_R_equivalents 0.0515
_diffrn_reflns_av_unetI/netI 0.0258
_diffrn_reflns_Laue_measured_fraction_full 0.997
_diffrn_reflns_Laue_measured_fraction_max 0.993
_diffrn_reflns_limit_h_max 22
_diffrn_reflns_limit_h_min -22
_diffrn_reflns_limit_k_max 10
_diffrn_reflns_limit_k_min -10
_diffrn_reflns_limit_l_max 13
_diffrn_reflns_limit_l_min -13
_diffrn_reflns_number 15551
_diffrn_reflns_point_group_measured_fraction_full 0.997
_diffrn_reflns_point_group_measured_fraction_max 0.993
_diffrn_reflns_theta_full 67.684
_diffrn_reflns_theta_max 71.632
_diffrn_reflns_theta_min 2.460
_diffrn_source 'micro-focus sealed X-ray tube'
_diffrn_source_type 'SuperNova (Cu) X-ray Source'
_exptl_absorpt_coefficient_mu 2.199
_exptl_absorpt_correction_T_max 1.00000
_exptl_absorpt_correction_T_min 0.53318
_exptl_absorpt_correction_type multi-scan
_exptl_absorpt_process_details
;
CrysAlisPro 1.171.39.35a (Rigaku Oxford Diffraction, 2017)
Empirical absorption correction using spherical harmonics,
 implemented in SCALE3 ABSPACK scaling algorithm.
;
_exptl_crystal_colour 'clear colourless'
_exptl_crystal_colour_lustre clear
_exptl_crystal_colour_primary colourless
_exptl_crystal_density_diffrn 1.439
_exptl_crystal_description plate
_exptl_crystal_F_000 760
_exptl_crystal_size_max 0.36
_exptl_crystal_size_mid 0.31
_exptl_crystal_size_min 0.18
_refine_diff_density_max 0.327
_refine_diff_density_min -0.418
_refine_diff_density_rms 0.065
_refine_ls_extinction_method none
_refine_ls_goodness_of_fit_ref 1.052
_refine_ls_hydrogen_treatment constr
_refine_ls_matrix_type full
_refine_ls_number_parameters 236
_refine_ls_number_reflns 3291
_refine_ls_number_restraints 0
_refine_ls_restrained_S_all 1.052
_refine_ls_R_factor_all 0.0394
_refine_ls_R_factor_gt 0.0386
_refine_ls_shift/su_max 0.000
_refine_ls_shift/su_mean 0.000
_refine_ls_structure_factor_coef Fsqd
_refine_ls_weighting_details 'w=1/[\s^2^(Fo^2^)+(0.0667P)^2^+0.6374P] where P=(Fo^2^+2Fc^2^)/3'
_refine_ls_weighting_scheme calc
_refine_ls_wR_factor_gt 0.1045
_refine_ls_wR_factor_ref 0.1054
_reflns_Friedel_coverage 0.000
_reflns_number_gt 3151
_reflns_number_total 3291
_reflns_threshold_expression 'I > 2\s(I)'
_cod_data_source_file jo8b02164_si_006.cif
_cod_data_source_block cme135
_cod_database_code 4035411
_shelx_shelxl_version_number 2014/7
_chemical_oxdiff_formula 'C20 Cl N2 O3'
_shelx_space_group_comment
;
The symmetry employed for this shelxl refinement is uniquely defined
by the following loop, which should always be used as a source of
symmetry information in preference to the above space-group names.
They are only intended as comments.
;
_reflns_odcompleteness_completeness 99.51
_reflns_odcompleteness_iscentric 1
_reflns_odcompleteness_theta 69.95
_olex2_refinement_description
;
1. Fixed Uiso
 At 1.2 times of:
  All C(H) groups
 At 1.5 times of:
  All O(H) groups
2.a Ternary CH refined with riding coordinates:
 C6(H6), C7(H7)
2.b Aromatic/amide H refined with riding coordinates:
 C20(H20), C14(H14), C17(H17), C16(H16), C2(H2), C19(H19), C3(H3A), C10(H10),
 C13(H13), C11(H11), C12(H12), C4(H4)
2.c Idealised tetrahedral OH refined as rotating group:
 O3(H3)
;
_olex2_submission_special_instructions 'No special instructions were received'
_oxdiff_exptl_absorpt_empirical_details
;
Empirical correction (ABSPACK) includes:
- Absorption correction using spherical harmonics
- Frame scaling
;
_oxdiff_exptl_absorpt_empirical_full_max 1.795
_oxdiff_exptl_absorpt_empirical_full_min 0.480

loop_
_space_group_symop_operation_xyz
'x, y, z'
'-x, y+1/2, -z+1/2'
'-x, -y, -z'
'x, -y-1/2, z-1/2'

loop_
_atom_site_label
_atom_site_type_symbol
_atom_site_fract_x
_atom_site_fract_y
_atom_site_fract_z
_atom_site_U_iso_or_equiv
_atom_site_adp_type
_atom_site_occupancy
_atom_site_site_symmetry_order
_atom_site_calc_flag
_atom_site_refinement_flags_posn
Cl1 Cl 0.46976(2) 0.66307(5) 0.27956(3) 0.02951(14) Uani 1 1 d .
O1 O 0.18543(5) 0.80583(10) 0.50917(9) 0.0190(2) Uani 1 1 d .
O2 O 0.11491(6) 0.13669(12) 0.66995(10) 0.0253(2) Uani 1 1 d .
O3 O 0.15233(6) 0.09492(11) 0.49297(10) 0.0260(2) Uani 1 1 d .
H3 H 0.1542 0.0021 0.5161 0.039 Uiso 1 1 calc GR
N1 N 0.10247(6) 0.46346(12) 0.60155(11) 0.0170(2) Uani 1 1 d .
N2 N 0.21923(6) 0.55510(12) 0.50615(10) 0.0151(2) Uani 1 1 d .
C15 C 0.27953(7) 0.59216(14) 0.45285(12) 0.0152(3) Uani 1 1 d .
C5 C 0.17502(7) 0.66811(14) 0.53234(12) 0.0151(3) Uani 1 1 d .
C6 C 0.21774(7) 0.39493(14) 0.55319(12) 0.0149(3) Uani 1 1 d .
H6 H 0.2373 0.3266 0.4957 0.018 Uiso 1 1 calc R
C9 C 0.26943(7) 0.37638(15) 0.68741(12) 0.0161(3) Uani 1 1 d .
C20 C 0.35192(7) 0.60230(15) 0.53134(12) 0.0179(3) Uani 1 1 d .
H20 H 0.3614 0.5921 0.6213 0.021 Uiso 1 1 calc R
C14 C 0.32489(7) 0.26451(16) 0.70835(13) 0.0199(3) Uani 1 1 d .
H14 H 0.3259 0.1939 0.6420 0.024 Uiso 1 1 calc R
C1 C 0.11733(7) 0.61846(15) 0.58984(12) 0.0168(3) Uani 1 1 d .
C17 C 0.32323(8) 0.63355(16) 0.26703(13) 0.0195(3) Uani 1 1 d .
H17 H 0.3138 0.6452 0.1772 0.023 Uiso 1 1 calc R
C8 C 0.13228(7) 0.18163(15) 0.57746(13) 0.0176(3) Uani 1 1 d .
C16 C 0.26526(7) 0.60815(15) 0.32095(12) 0.0175(3) Uani 1 1 d .
H16 H 0.2156 0.6016 0.2679 0.021 Uiso 1 1 calc R
C2 C 0.07333(7) 0.70229(16) 0.64973(13) 0.0192(3) Uani 1 1 d .
H2 H 0.0721 0.8114 0.6575 0.023 Uiso 1 1 calc R
C19 C 0.41044(8) 0.62741(16) 0.47758(13) 0.0200(3) Uani 1 1 d .
H19 H 0.4601 0.6346 0.5303 0.024 Uiso 1 1 calc R
C7 C 0.13599(7) 0.34946(14) 0.53592(12) 0.0157(3) Uani 1 1 d .
H7 H 0.1098 0.3559 0.4426 0.019 Uiso 1 1 calc R
C3 C 0.03083(7) 0.59510(17) 0.69675(13) 0.0214(3) Uani 1 1 d .
H3A H -0.0042 0.6189 0.7428 0.026 Uiso 1 1 calc R
C18 C 0.39536(8) 0.64177(16) 0.34635(13) 0.0201(3) Uani 1 1 d .
C10 C 0.26738(8) 0.47552(16) 0.78789(13) 0.0215(3) Uani 1 1 d .
H10 H 0.2286 0.5497 0.7767 0.026 Uiso 1 1 calc R
C13 C 0.37879(8) 0.25459(17) 0.82499(14) 0.0236(3) Uani 1 1 d .
H13 H 0.4163 0.1774 0.8378 0.028 Uiso 1 1 calc R
C11 C 0.32176(9) 0.46603(18) 0.90403(13) 0.0261(3) Uani 1 1 d .
H11 H 0.3204 0.5350 0.9713 0.031 Uiso 1 1 calc R
C12 C 0.37819(8) 0.35657(18) 0.92273(14) 0.0251(3) Uani 1 1 d .
H12 H 0.4159 0.3518 1.0016 0.030 Uiso 1 1 calc R
C4 C 0.04908(7) 0.44919(16) 0.66419(13) 0.0205(3) Uani 1 1 d .
H4 H 0.0280 0.3550 0.6824 0.025 Uiso 1 1 calc R

loop_
_atom_site_aniso_label
_atom_site_aniso_U_11
_atom_site_aniso_U_22
_atom_site_aniso_U_33
_atom_site_aniso_U_23
_atom_site_aniso_U_13
_atom_site_aniso_U_12
Cl1 0.0217(2) 0.0434(3) 0.0251(2) 0.00969(14) 0.00926(15) 0.00301(14)
O1 0.0221(5) 0.0112(4) 0.0221(5) 0.0008(3) 0.0034(4) 0.0007(3)
O2 0.0304(6) 0.0166(5) 0.0327(6) 0.0045(4) 0.0152(5) 0.0022(4)
O3 0.0426(6) 0.0113(5) 0.0256(5) 0.0004(4) 0.0121(5) 0.0030(4)
N1 0.0177(5) 0.0118(5) 0.0210(6) 0.0001(4) 0.0042(4) 0.0015(4)
N2 0.0174(5) 0.0111(5) 0.0158(5) 0.0014(4) 0.0027(4) 0.0011(4)
C15 0.0184(6) 0.0108(6) 0.0154(6) -0.0002(5) 0.0032(5) 0.0011(5)
C5 0.0170(6) 0.0122(6) 0.0127(6) -0.0007(4) -0.0013(5) 0.0009(4)
C6 0.0180(6) 0.0096(6) 0.0166(6) 0.0004(4) 0.0037(5) 0.0010(5)
C9 0.0169(6) 0.0135(6) 0.0169(6) 0.0020(5) 0.0032(5) -0.0014(5)
C20 0.0211(6) 0.0166(6) 0.0144(6) -0.0001(5) 0.0021(5) -0.0002(5)
C14 0.0191(6) 0.0177(6) 0.0215(7) -0.0002(5) 0.0029(5) 0.0018(5)
C1 0.0163(6) 0.0122(6) 0.0191(6) -0.0006(5) 0.0003(5) 0.0010(5)
C17 0.0249(7) 0.0182(6) 0.0132(6) 0.0018(5) 0.0013(5) 0.0020(5)
C8 0.0148(6) 0.0130(6) 0.0232(7) -0.0003(5) 0.0023(5) 0.0004(5)
C16 0.0193(6) 0.0155(6) 0.0145(6) 0.0009(5) -0.0007(5) 0.0017(5)
C2 0.0177(6) 0.0153(6) 0.0222(7) -0.0023(5) 0.0013(5) 0.0027(5)
C19 0.0180(6) 0.0217(7) 0.0174(6) 0.0011(5) 0.0000(5) 0.0001(5)
C7 0.0165(6) 0.0116(6) 0.0176(6) -0.0009(5) 0.0022(5) 0.0016(4)
C3 0.0182(6) 0.0217(7) 0.0247(7) -0.0010(5) 0.0065(5) 0.0032(5)
C18 0.0201(7) 0.0207(7) 0.0198(7) 0.0031(5) 0.0062(5) 0.0010(5)
C10 0.0270(7) 0.0186(7) 0.0172(6) 0.0015(5) 0.0031(5) 0.0056(5)
C13 0.0190(6) 0.0236(7) 0.0261(7) 0.0056(6) 0.0024(5) 0.0036(5)
C11 0.0355(8) 0.0238(7) 0.0168(7) -0.0006(5) 0.0035(6) 0.0021(6)
C12 0.0244(7) 0.0285(8) 0.0180(7) 0.0062(5) -0.0013(5) -0.0014(6)
C4 0.0190(6) 0.0178(7) 0.0250(7) 0.0015(5) 0.0064(5) 0.0003(5)

loop_
_atom_type_symbol
_atom_type_description
_atom_type_scat_dispersion_real
_atom_type_scat_dispersion_imag
_atom_type_scat_source
C C 0.0181 0.0091 'International Tables Vol C Tables 4.2.6.8 and 6.1.1.4'
H H 0.0000 0.0000 'International Tables Vol C Tables 4.2.6.8 and 6.1.1.4'
Cl Cl 0.3639 0.7018 'International Tables Vol C Tables 4.2.6.8 and 6.1.1.4'
N N 0.0311 0.0180 'International Tables Vol C Tables 4.2.6.8 and 6.1.1.4'
O O 0.0492 0.0322 'International Tables Vol C Tables 4.2.6.8 and 6.1.1.4'

loop_
_geom_angle_atom_site_label_1
_geom_angle_atom_site_label_2
_geom_angle_atom_site_label_3
_geom_angle
C8 O3 H3 109.5
C1 N1 C7 119.23(11)
C4 N1 C1 109.13(11)
C4 N1 C7 131.09(11)
C15 N2 C6 116.07(10)
C5 N2 C15 120.79(11)
C5 N2 C6 122.10(11)
C20 C15 N2 120.28(11)
C20 C15 C16 120.38(12)
C16 C15 N2 119.22(11)
O1 C5 N2 120.62(12)
O1 C5 C1 123.12(12)
N2 C5 C1 116.25(11)
N2 C6 H6 107.0
N2 C6 C9 111.29(10)
N2 C6 C7 108.04(10)
C9 C6 H6 107.0
C9 C6 C7 115.95(11)
C7 C6 H6 107.0
C14 C9 C6 118.60(12)
C14 C9 C10 118.58(12)
C10 C9 C6 122.60(12)
C15 C20 H20 120.1
C15 C20 C19 119.73(12)
C19 C20 H20 120.1
C9 C14 H14 119.6
C13 C14 C9 120.89(13)
C13 C14 H14 119.6
N1 C1 C5 121.23(12)
N1 C1 C2 107.76(12)
C2 C1 C5 130.81(12)
C16 C17 H17 120.5
C16 C17 C18 118.93(12)
C18 C17 H17 120.5
O2 C8 O3 126.30(12)
O2 C8 C7 126.78(12)
O3 C8 C7 106.91(11)
C15 C16 H16 119.9
C17 C16 C15 120.12(12)
C17 C16 H16 119.9
C1 C2 H2 126.5
C1 C2 C3 106.99(12)
C3 C2 H2 126.5
C20 C19 H19 120.4
C18 C19 C20 119.15(12)
C18 C19 H19 120.4
N1 C7 C6 108.21(10)
N1 C7 C8 116.04(11)
N1 C7 H7 107.6
C6 C7 H7 107.6
C8 C7 C6 109.34(10)
C8 C7 H7 107.6
C2 C3 H3A 126.1
C4 C3 C2 107.89(12)
C4 C3 H3A 126.1
C17 C18 Cl1 119.63(11)
C19 C18 Cl1 118.64(11)
C19 C18 C17 121.68(13)
C9 C10 H10 119.9
C11 C10 C9 120.29(13)
C11 C10 H10 119.9
C14 C13 H13 119.8
C12 C13 C14 120.35(13)
C12 C13 H13 119.8
C10 C11 H11 119.7
C10 C11 C12 120.60(14)
C12 C11 H11 119.7
C13 C12 C11 119.21(13)
C13 C12 H12 120.4
C11 C12 H12 120.4
N1 C4 C3 108.20(12)
N1 C4 H4 125.9
C3 C4 H4 125.9

loop_
_geom_bond_atom_site_label_1
_geom_bond_atom_site_label_2
_geom_bond_distance
Cl1 C18 1.7457(14)
O1 C5 1.2454(16)
O2 C8 1.2036(18)
O3 H3 0.8400
O3 C8 1.3184(17)
N1 C1 1.3837(17)
N1 C7 1.4566(17)
N1 C4 1.3592(18)
N2 C15 1.4376(16)
N2 C5 1.3602(17)
N2 C6 1.4816(16)
C15 C20 1.3898(18)
C15 C16 1.3926(18)
C5 C1 1.4517(19)
C6 H6 1.0000
C6 C9 1.5220(17)
C6 C7 1.5379(18)
C9 C14 1.3908(18)
C9 C10 1.3988(19)
C20 H20 0.9500
C20 C19 1.391(2)
C14 H14 0.9500
C14 C13 1.3894(19)
C1 C2 1.3860(19)
C17 H17 0.9500
C17 C16 1.383(2)
C17 C18 1.388(2)
C8 C7 1.5294(17)
C16 H16 0.9500
C2 H2 0.9500
C2 C3 1.406(2)
C19 H19 0.9500
C19 C18 1.383(2)
C7 H7 1.0000
C3 H3A 0.9500
C3 C4 1.380(2)
C10 H10 0.9500
C10 C11 1.390(2)
C13 H13 0.9500
C13 C12 1.385(2)
C11 H11 0.9500
C11 C12 1.391(2)
C12 H12 0.9500
C4 H4 0.9500
